data_1502239
loop_
_publ_author_name
'Gelat, Fabien'
'Jayashankaran, Jayadevan'
'Lohier, Jean-Fran\,cois'
'Gaumont, Annie-Claude'
'Perrio, St\'ephane'

_publ_section_title
;
 Organocatalytic asymmetric synthesis of sulfoxides from sulfenic acid
 anions mediated by a Cinchona-derived phase-transfer reagent.
;
_journal_issue 12
_journal_name_full 'Organic letters'
_journal_page_first 3170
_journal_page_last 3173
_journal_paper_doi 10.1021/ol2010962
_journal_volume 13
_journal_year 2011
_chemical_formula_moiety 'C14 H13 Cl O2 S2'
_chemical_formula_sum 'C14 H13 Cl O2 S2'
_chemical_formula_weight 312.81
_chemical_name_systematic
; 
 2-[(4-Chlorophenyl)sulfanyl]ethyl Phenyl Sulfone 
;
_space_group_IT_number 15
_symmetry_cell_setting monoclinic
_symmetry_space_group_name_Hall '-C 2yc'
_symmetry_space_group_name_H-M 'C 1 2/c 1'
_atom_sites_solution_hydrogens geom
_atom_sites_solution_primary direct
_atom_sites_solution_secondary difmap
_audit_creation_method SHELXL-97
_cell_angle_alpha 90.00
_cell_angle_beta 123.4240(10)
_cell_angle_gamma 90.00
_cell_formula_units_Z 8
_cell_length_a 32.4723(7)
_cell_length_b 5.32950(10)
_cell_length_c 19.7631(5)
_cell_measurement_reflns_used 9927
_cell_measurement_temperature 176(2)
_cell_measurement_theta_max 35.14
_cell_measurement_theta_min 2.47
_cell_volume 2854.58(11)
_computing_cell_refinement 'Bruker SAINT'
_computing_data_collection 'Bruker APEX2'
_computing_data_reduction 'Bruker SAINT'
_computing_molecular_graphics 'Bruker SHELXTL'
_computing_publication_material 'Bruker SHELXTL'
_computing_structure_refinement 'SHELXL-97 (Sheldrick, 2008)'
_computing_structure_solution 'SHELXS-97 (Sheldrick, 2008)'
_diffrn_ambient_temperature 176(2)
_diffrn_measured_fraction_theta_full 0.997
_diffrn_measured_fraction_theta_max 0.997
_diffrn_measurement_device_type 'Bruker APEX-II CCD'
_diffrn_measurement_method '\f and \w scans'
_diffrn_radiation_monochromator graphite
_diffrn_radiation_source 'fine-focus sealed tube'
_diffrn_radiation_type MoK\a
_diffrn_radiation_wavelength 0.71073
_diffrn_reflns_av_R_equivalents 0.0209
_diffrn_reflns_av_sigmaI/netI 0.0131
_diffrn_reflns_limit_h_max 46
_diffrn_reflns_limit_h_min -46
_diffrn_reflns_limit_k_max 7
_diffrn_reflns_limit_k_min -7
_diffrn_reflns_limit_l_max 28
_diffrn_reflns_limit_l_min -28
_diffrn_reflns_number 32879
_diffrn_reflns_theta_full 30.50
_diffrn_reflns_theta_max 30.50
_diffrn_reflns_theta_min 2.47
_exptl_absorpt_coefficient_mu 0.554
_exptl_absorpt_correction_type none
_exptl_crystal_colour colorless
_exptl_crystal_density_diffrn 1.456
_exptl_crystal_density_method 'not measured'
_exptl_crystal_description plate
_exptl_crystal_F_000 1296
_exptl_crystal_size_max 0.44
_exptl_crystal_size_mid 0.23
_exptl_crystal_size_min 0.11
_refine_diff_density_max 0.884
_refine_diff_density_min -0.746
_refine_diff_density_rms 0.056
_refine_ls_extinction_method none
_refine_ls_goodness_of_fit_ref 1.058
_refine_ls_hydrogen_treatment refall
_refine_ls_matrix_type full
_refine_ls_number_parameters 224
_refine_ls_number_reflns 4353
_refine_ls_number_restraints 0
_refine_ls_restrained_S_all 1.058
_refine_ls_R_factor_all 0.0375
_refine_ls_R_factor_gt 0.0305
_refine_ls_shift/su_max 0.001
_refine_ls_shift/su_mean 0.000
_refine_ls_structure_factor_coef Fsqd
_refine_ls_weighting_details 'calc w=1/[\s^2^(Fo^2^)+(0.0430P)^2^+2.8417P] where P=(Fo^2^+2Fc^2^)/3'
_refine_ls_weighting_scheme calc
_refine_ls_wR_factor_gt 0.0809
_refine_ls_wR_factor_ref 0.0879
_reflns_number_gt 3757
_reflns_number_total 4353
_reflns_threshold_expression >2sigma(I)
_cod_data_source_file ol2010962_si_002.cif
_cod_data_source_block 4i
_cod_depositor_comments
;
The following automatic conversions were performed:

'_symmetry_cell_setting' value 'Monoclinic' changed to 'monoclinic'
according to /home/saulius/struct/CIF-dictionaries/cif_core.dic
dictionary named 'cif_core.dic' version 2.4.1 from 2010-06-29.

Automatic conversion script
Id: cif_fix_values 1715 2011-07-08 13:25:40Z adriana 
;
_cod_original_sg_symbol_H-M 'C2/c  '
_cod_database_code 1502239

loop_
_symmetry_equiv_pos_as_xyz
'x, y, z'
'-x, y, -z+1/2'
'x+1/2, y+1/2, z'
'-x+1/2, y+1/2, -z+1/2'
'-x, -y, -z'
'x, -y, z-1/2'
'-x+1/2, -y+1/2, -z'
'x+1/2, -y+1/2, z-1/2'

loop_
_atom_site_label
_atom_site_type_symbol
_atom_site_fract_x
_atom_site_fract_y
_atom_site_fract_z
_atom_site_U_iso_or_equiv
_atom_site_adp_type
_atom_site_occupancy
_atom_site_symmetry_multiplicity
_atom_site_calc_flag
S1 S 0.174976(11) 0.33387(6) 0.011767(19) 0.02428(8) Uani 1 1 d
S2 S 0.283026(10) -0.23558(5) 0.172128(17) 0.01931(8) Uani 1 1 d
Cl1 Cl -0.015018(14) -0.33960(9) -0.15161(3) 0.05520(14) Uani 1 1 d
O1 O 0.27704(3) -0.41559(18) 0.22054(6) 0.02702(19) Uani 1 1 d
O2 O 0.29233(3) -0.32769(18) 0.11295(6) 0.0272(2) Uani 1 1 d
C8 C 0.22886(4) -0.0466(2) 0.12079(7) 0.0204(2) Uani 1 1 d
C1 C 0.12311(4) 0.1321(2) -0.03247(7) 0.0225(2) Uani 1 1 d
C7 C 0.22671(4) 0.1185(2) 0.05643(7) 0.0212(2) Uani 1 1 d
C9 C 0.33037(4) -0.0230(2) 0.23691(7) 0.0207(2) Uani 1 1 d
C6 C 0.08499(5) 0.1921(3) -0.02247(9) 0.0308(3) Uani 1 1 d
C12 C 0.39931(5) 0.3325(3) 0.33503(9) 0.0319(3) Uani 1 1 d
C14 C 0.33852(5) 0.0269(3) 0.31237(8) 0.0255(2) Uani 1 1 d
C10 C 0.35648(5) 0.1003(3) 0.20998(8) 0.0271(3) Uani 1 1 d
C2 C 0.11807(5) -0.0743(3) -0.07965(8) 0.0284(3) Uani 1 1 d
C4 C 0.03806(5) -0.1558(3) -0.10590(10) 0.0343(3) Uani 1 1 d
C11 C 0.39128(5) 0.2793(3) 0.26010(9) 0.0330(3) Uani 1 1 d
C13 C 0.37342(5) 0.2061(3) 0.36152(8) 0.0299(3) Uani 1 1 d
C5 C 0.04219(5) 0.0489(3) -0.05978(10) 0.0368(3) Uani 1 1 d
C3 C 0.07565(5) -0.2202(3) -0.11590(10) 0.0345(3) Uani 1 1 d
H10 H 0.4086(7) 0.372(4) 0.2421(12) 0.049(6) Uiso 1 1 d
H3 H 0.0159(7) 0.094(4) -0.0534(12) 0.047(5) Uiso 1 1 d
H4 H 0.0877(7) 0.323(4) 0.0095(11) 0.036(5) Uiso 1 1 d
H11 H 0.4224(7) 0.456(4) 0.3687(12) 0.046(5) Uiso 1 1 d
H2 H 0.0710(7) -0.361(4) -0.1501(13) 0.048(6) Uiso 1 1 d
H12 H 0.3789(6) 0.241(3) 0.4128(11) 0.033(4) Uiso 1 1 d
H1 H 0.1443(7) -0.118(4) -0.0873(11) 0.038(5) Uiso 1 1 d
H8 H 0.2280(6) 0.048(3) 0.1606(10) 0.031(4) Uiso 1 1 d
H9 H 0.3504(6) 0.067(3) 0.1592(10) 0.029(4) Uiso 1 1 d
H6 H 0.2258(6) 0.025(3) 0.0161(10) 0.028(4) Uiso 1 1 d
H13 H 0.3208(6) -0.057(4) 0.3312(11) 0.034(4) Uiso 1 1 d
H7 H 0.2017(6) -0.162(3) 0.0970(10) 0.030(4) Uiso 1 1 d
H5 H 0.2550(6) 0.228(3) 0.0809(11) 0.033(5) Uiso 1 1 d

loop_
_atom_site_aniso_label
_atom_site_aniso_U_11
_atom_site_aniso_U_22
_atom_site_aniso_U_33
_atom_site_aniso_U_23
_atom_site_aniso_U_13
_atom_site_aniso_U_12
S1 0.02372(14) 0.01986(14) 0.02578(15) 0.00214(11) 0.01143(12) 0.00160(10)
S2 0.02087(13) 0.01898(13) 0.01979(13) 0.00083(10) 0.01228(11) 0.00148(9)
Cl1 0.02538(17) 0.0400(2) 0.0810(3) -0.0036(2) 0.0171(2) -0.00554(15)
O1 0.0306(4) 0.0231(4) 0.0287(4) 0.0057(4) 0.0171(4) 0.0001(4)
O2 0.0309(5) 0.0278(5) 0.0277(4) -0.0041(4) 0.0192(4) 0.0023(4)
C8 0.0193(5) 0.0232(5) 0.0202(5) 0.0015(4) 0.0118(4) 0.0016(4)
C1 0.0211(5) 0.0233(5) 0.0204(5) 0.0035(4) 0.0095(4) 0.0024(4)
C7 0.0209(5) 0.0219(5) 0.0216(5) 0.0021(4) 0.0123(4) 0.0006(4)
C9 0.0182(5) 0.0214(5) 0.0216(5) 0.0017(4) 0.0104(4) 0.0015(4)
C6 0.0270(6) 0.0303(6) 0.0355(7) -0.0016(6) 0.0175(6) 0.0034(5)
C12 0.0210(5) 0.0325(7) 0.0329(7) -0.0015(6) 0.0089(5) -0.0040(5)
C14 0.0250(5) 0.0290(6) 0.0238(6) -0.0005(5) 0.0143(5) -0.0014(5)
C10 0.0233(5) 0.0341(7) 0.0259(6) 0.0038(5) 0.0149(5) 0.0006(5)
C2 0.0264(6) 0.0280(6) 0.0301(6) -0.0023(5) 0.0152(5) 0.0009(5)
C4 0.0207(6) 0.0282(6) 0.0426(8) 0.0042(6) 0.0102(6) 0.0001(5)
C11 0.0237(6) 0.0379(7) 0.0364(7) 0.0051(6) 0.0159(6) -0.0040(5)
C13 0.0266(6) 0.0340(7) 0.0249(6) -0.0035(5) 0.0116(5) -0.0014(5)
C5 0.0248(6) 0.0369(7) 0.0487(9) 0.0031(7) 0.0204(6) 0.0048(6)
C3 0.0292(6) 0.0287(7) 0.0380(8) -0.0054(6) 0.0137(6) -0.0015(5)

loop_
_atom_type_symbol
_atom_type_description
_atom_type_scat_dispersion_real
_atom_type_scat_dispersion_imag
_atom_type_scat_source
C C 0.0033 0.0016 'International Tables Vol C Tables 4.2.6.8 and 6.1.1.4'
H H 0.0000 0.0000 'International Tables Vol C Tables 4.2.6.8 and 6.1.1.4'
O O 0.0106 0.0060 'International Tables Vol C Tables 4.2.6.8 and 6.1.1.4'
S S 0.1246 0.1234 'International Tables Vol C Tables 4.2.6.8 and 6.1.1.4'
Cl Cl 0.1484 0.1585 'International Tables Vol C Tables 4.2.6.8 and 6.1.1.4'

loop_
_geom_angle_atom_site_label_1
_geom_angle_atom_site_label_2
_geom_angle_atom_site_label_3
_geom_angle
C1 S1 C7 103.31(6)
O1 S2 O2 118.40(6)
O1 S2 C9 109.12(6)
O2 S2 C9 108.54(6)
O1 S2 C8 107.61(6)
O2 S2 C8 108.19(6)
C9 S2 C8 104.03(6)
C7 C8 S2 112.38(8)
C7 C8 H8 112.4(11)
S2 C8 H8 107.4(10)
C7 C8 H7 110.8(10)
S2 C8 H7 105.5(10)
H8 C8 H7 108.0(14)
C2 C1 C6 119.35(12)
C2 C1 S1 122.64(10)
C6 C1 S1 117.93(10)
C8 C7 S1 112.21(8)
C8 C7 H6 112.0(11)
S1 C7 H6 109.9(10)
C8 C7 H5 109.9(11)
S1 C7 H5 103.5(11)
H6 C7 H5 109.0(14)
C10 C9 C14 121.65(12)
C10 C9 S2 119.81(10)
C14 C9 S2 118.43(9)
C5 C6 C1 120.39(14)
C5 C6 H4 118.4(12)
C1 C6 H4 121.2(12)
C11 C12 C13 120.58(13)
C11 C12 H11 120.4(12)
C13 C12 H11 119.0(12)
C13 C14 C9 118.84(12)
C13 C14 H13 119.1(11)
C9 C14 H13 122.0(11)
C9 C10 C11 118.66(13)
C9 C10 H9 121.0(11)
C11 C10 H9 120.4(11)
C3 C2 C1 120.34(13)
C3 C2 H1 119.3(11)
C1 C2 H1 120.3(11)
C5 C4 C3 121.22(13)
C5 C4 Cl1 119.74(12)
C3 C4 Cl1 119.04(12)
C12 C11 C10 120.17(13)
C12 C11 H10 119.4(13)
C10 C11 H10 120.3(13)
C12 C13 C14 120.10(13)
C12 C13 H12 120.8(11)
C14 C13 H12 119.1(11)
C4 C5 C6 119.34(13)
C4 C5 H3 121.0(12)
C6 C5 H3 119.7(12)
C4 C3 C2 119.34(14)
C4 C3 H2 118.9(12)
C2 C3 H2 121.7(12)

loop_
_geom_bond_atom_site_label_1
_geom_bond_atom_site_label_2
_geom_bond_distance
S1 C1 1.7706(13)
S1 C7 1.8125(12)
S2 O1 1.4417(9)
S2 O2 1.4455(9)
S2 C9 1.7656(12)
S2 C8 1.7809(12)
Cl1 C4 1.7411(14)
C8 C7 1.5162(16)
C8 H8 0.948(18)
C8 H7 0.960(17)
C1 C2 1.3924(18)
C1 C6 1.3938(18)
C7 H6 0.927(17)
C7 H5 0.965(18)
C9 C10 1.3895(17)
C9 C14 1.3894(17)
C6 C5 1.388(2)
C6 H4 0.914(19)
C12 C11 1.384(2)
C12 C13 1.386(2)
C12 H11 0.94(2)
C14 C13 1.3881(19)
C14 H13 0.954(18)
C10 C11 1.391(2)
C10 H9 0.927(17)
C2 C3 1.389(2)
C2 H1 0.971(19)
C4 C5 1.380(2)
C4 C3 1.383(2)
C11 H10 0.95(2)
C13 H12 0.946(18)
C5 H3 0.96(2)
C3 H2 0.97(2)

loop_
_cod_related_entry_id
_cod_related_entry_code
_cod_related_entry_database
1 2097072 ChemSpider
